data_2243962
loop_
_publ_author_name
'Kansiz, Sevgi'
'Yesilbag, Semanur'
'Dege, Necmi'
'Saif, Eiad'
'Agar, Erbil'

_publ_section_title
;
 Crystal structure and Hirshfeld surface analysis of
 6,6'-((1<i>E</i>,1'<i>E</i>)-{[1,4-phenylenebis(methylene)]bis(azanylylidene)}bis(methaneylylidene))bis(2-methoxyphenol)
;
_journal_coeditor_code JQ2011
_journal_issue 1
_journal_name_full 'Acta Crystallographica Section E'
_journal_page_first
;
;
_journal_paper_doi 10.1107/S2056989021013347
_journal_volume 78
_journal_year 2022
_chemical_formula_iupac 'C24 H24 N2 O4'
_chemical_formula_moiety 'C24 H24 N2 O4'
_chemical_formula_sum 'C24 H24 N2 O4'
_chemical_formula_weight 404.45
_chemical_name_systematic
6,6'-((1<i>E</i>,1'<i>E</i>)-{[1,4-Phenylenebis(methylene)]bis(azanylylidene)}bis(methaneylylidene))bis(2-methoxyphenol)
_space_group_crystal_system monoclinic
_space_group_IT_number 14
_space_group_name_Hall '-P 2yn'
_space_group_name_H-M_alt 'P 1 21/n 1'
_atom_sites_solution_hydrogens mixed
_atom_sites_solution_primary direct
_atom_sites_solution_secondary difmap
_audit_creation_method SHELXL-2018/3
_cell_angle_alpha 90
_cell_angle_beta 98.47(3)
_cell_angle_gamma 90
_cell_formula_units_Z 2
_cell_length_a 4.7339(10)
_cell_length_b 18.406(4)
_cell_length_c 11.880(2)
_cell_measurement_reflns_used 7423
_cell_measurement_temperature 296(2)
_cell_measurement_theta_max 31.49
_cell_measurement_theta_min 1.73
_cell_volume 1023.8(4)
_computing_cell_refinement
;
X-AREA (Stoe & Cie, 2002)
;
_computing_data_collection
;
X-AREA (Stoe & Cie, 2002)
;
_computing_data_reduction
;
X-RED (Stoe & Cie, 2002)
;
_computing_molecular_graphics
;
PLATON (Spek, 2020)
;
_computing_structure_refinement
;
<i>SHELXL2018/3</i> (Sheldrick, 2015b)
;
_computing_structure_solution
;
<i>SHELXT2014/5</i> (Sheldrick, 2015a)
;
_diffrn_ambient_temperature 296(2)
_diffrn_detector_area_resol_mean 6.67
_diffrn_measured_fraction_theta_full 1.000
_diffrn_measured_fraction_theta_max 1.000
_diffrn_measurement_device_type 'Stoe IPDS 2'
_diffrn_measurement_method 'rotation method'
_diffrn_radiation_type MoK\a
_diffrn_radiation_wavelength 0.71073
_diffrn_reflns_av_R_equivalents 0.0341
_diffrn_reflns_av_unetI/netI 0.0289
_diffrn_reflns_limit_h_max 5
_diffrn_reflns_limit_h_min -5
_diffrn_reflns_limit_k_max 22
_diffrn_reflns_limit_k_min -22
_diffrn_reflns_limit_l_max 14
_diffrn_reflns_limit_l_min -13
_diffrn_reflns_number 6766
_diffrn_reflns_theta_full 25.242
_diffrn_reflns_theta_max 25.247
_diffrn_reflns_theta_min 2.056
_diffrn_source 'sealed X-ray tube, 12 x 0.4 mm long-fine focus'
_exptl_absorpt_coefficient_mu 0.090
_exptl_absorpt_correction_T_max 0.9919
_exptl_absorpt_correction_T_min 0.9630
_exptl_absorpt_correction_type integration
_exptl_absorpt_process_details
;
(X-RED32; Stoe & Cie, 2002)
;
_exptl_crystal_colour yellow
_exptl_crystal_density_diffrn 1.312
_exptl_crystal_description plate
_exptl_crystal_F_000 428
_exptl_crystal_size_max 0.610
_exptl_crystal_size_mid 0.450
_exptl_crystal_size_min 0.230
_refine_diff_density_max 0.114
_refine_diff_density_min -0.091
_refine_ls_extinction_method none
_refine_ls_goodness_of_fit_ref 1.008
_refine_ls_hydrogen_treatment mixed
_refine_ls_matrix_type full
_refine_ls_number_parameters 140
_refine_ls_number_reflns 1863
_refine_ls_number_restraints 1
_refine_ls_restrained_S_all 1.009
_refine_ls_R_factor_all 0.0609
_refine_ls_R_factor_gt 0.0370
_refine_ls_shift/su_max 0.000
_refine_ls_shift/su_mean 0.000
_refine_ls_structure_factor_coef Fsqd
_refine_ls_weighting_details 'w=1/[\s^2^(Fo^2^)+(0.0490P)^2^] where P=(Fo^2^+2Fc^2^)/3'
_refine_ls_weighting_scheme calc
_refine_ls_wR_factor_gt 0.0847
_refine_ls_wR_factor_ref 0.0924
_reflns_number_gt 1315
_reflns_number_total 1863
_reflns_threshold_expression 'I > 2\s(I)'
_cod_data_source_file jq2011sup1.cif
_cod_data_source_block I
_cod_original_sg_symbol_H-M 'P 21/n'
_cod_database_code 2243962
_shelx_space_group_comment
;
The symmetry employed for this shelxl refinement is uniquely defined
by the following loop, which should always be used as a source of
symmetry information in preference to the above space-group names.
They are only intended as comments.
;

loop_
_space_group_symop_operation_xyz
'x, y, z'
'-x+1/2, y+1/2, -z+1/2'
'-x, -y, -z'
'x-1/2, -y-1/2, z-1/2'

loop_
_atom_site_type_symbol
_atom_site_label
_atom_site_fract_x
_atom_site_fract_y
_atom_site_fract_z
_atom_site_U_iso_or_equiv
_atom_site_adp_type
_atom_site_calc_flag
_atom_site_occupancy
_atom_site_disorder_assembly
_atom_site_disorder_group
O O2 0.6966(3) 0.21666(6) 0.38262(9) 0.0633(3) Uani d 1 . .
H H2 0.817(4) 0.2501(10) 0.4060(16) 0.095 Uiso d 1 . .
O O1 0.3093(3) 0.11352(6) 0.35977(10) 0.0722(4) Uani d 1 . .
N N1 1.0411(3) 0.30049(6) 0.51303(11) 0.0550(3) Uani d 1 . .
C C7 0.6181(3) 0.18967(7) 0.47846(12) 0.0499(4) Uani d 1 . .
C C6 0.7362(3) 0.21470(8) 0.58611(12) 0.0528(4) Uani d 1 . .
C C10 1.1273(3) 0.43140(8) 0.51623(13) 0.0533(4) Uani d 1 . .
C C8 0.9571(3) 0.26998(8) 0.59825(13) 0.0561(4) Uani d 1 . .
H H8 1.040345 0.283593 0.671014 0.067 Uiso calc 1 . .
C C2 0.4103(3) 0.13480(8) 0.46848(13) 0.0560(4) Uani d 1 . .
C C12 1.1668(4) 0.47353(9) 0.42431(14) 0.0620(4) Uani d 1 . .
H H12 1.279589 0.456251 0.372334 0.074 Uiso calc 1 . .
C C9 1.2603(4) 0.35690(8) 0.53440(15) 0.0629(4) Uani d 1 . .
H H9A 1.400552 0.350226 0.483419 0.075 Uiso calc 1 . .
H H9B 1.357488 0.352833 0.611939 0.075 Uiso calc 1 . .
C C11 0.9593(4) 0.45861(9) 0.59194(14) 0.0634(4) Uani d 1 . .
H H11 0.930241 0.431002 0.654796 0.076 Uiso calc 1 . .
C C5 0.6416(4) 0.18568(10) 0.68255(14) 0.0697(5) Uani d 1 . .
H H5 0.719087 0.202247 0.754451 0.084 Uiso calc 1 . .
C C3 0.3230(4) 0.10710(9) 0.56514(17) 0.0702(5) Uani d 1 . .
H H3 0.186333 0.070445 0.558980 0.084 Uiso calc 1 . .
C C4 0.4365(4) 0.13326(11) 0.67187(16) 0.0786(5) Uani d 1 . .
H H4 0.372061 0.114863 0.736433 0.094 Uiso calc 1 . .
C C1 0.0961(4) 0.05885(10) 0.34579(18) 0.0816(6) Uani d 1 . .
H H1A 0.044148 0.048311 0.266297 0.122 Uiso calc 1 . .
H H1B -0.068976 0.075560 0.376457 0.122 Uiso calc 1 . .
H H1C 0.168648 0.015654 0.385164 0.122 Uiso calc 1 . .

loop_
_atom_site_aniso_label
_atom_site_aniso_U_11
_atom_site_aniso_U_22
_atom_site_aniso_U_33
_atom_site_aniso_U_12
_atom_site_aniso_U_13
_atom_site_aniso_U_23
O2 0.0715(8) 0.0674(7) 0.0513(6) -0.0180(6) 0.0096(5) 0.0000(5)
O1 0.0729(8) 0.0703(7) 0.0742(8) -0.0230(6) 0.0139(6) -0.0124(6)
N1 0.0550(8) 0.0453(7) 0.0626(8) 0.0025(6) 0.0021(6) -0.0016(6)
C7 0.0525(8) 0.0459(7) 0.0519(8) 0.0048(7) 0.0102(7) 0.0047(6)
C6 0.0519(9) 0.0532(8) 0.0523(8) 0.0089(7) 0.0044(7) 0.0069(6)
C10 0.0448(9) 0.0483(8) 0.0641(9) -0.0039(6) -0.0012(7) -0.0083(7)
C8 0.0562(9) 0.0560(9) 0.0532(9) 0.0104(7) -0.0019(7) -0.0021(7)
C2 0.0540(9) 0.0503(8) 0.0644(10) 0.0024(7) 0.0110(8) 0.0020(7)
C12 0.0607(10) 0.0598(9) 0.0670(10) 0.0024(8) 0.0146(8) -0.0071(8)
C9 0.0535(9) 0.0523(9) 0.0805(11) 0.0008(7) 0.0022(8) -0.0051(8)
C11 0.0675(11) 0.0570(9) 0.0665(10) 0.0020(8) 0.0128(9) 0.0029(7)
C5 0.0690(11) 0.0868(12) 0.0527(9) 0.0083(10) 0.0066(8) 0.0126(8)
C3 0.0629(11) 0.0631(10) 0.0865(13) -0.0018(8) 0.0170(10) 0.0180(9)
C4 0.0742(12) 0.0940(14) 0.0699(12) 0.0043(11) 0.0188(10) 0.0333(10)
C1 0.0695(12) 0.0710(12) 0.1064(15) -0.0183(9) 0.0202(11) -0.0169(10)

loop_
_atom_type_symbol
_atom_type_description
_atom_type_scat_dispersion_real
_atom_type_scat_dispersion_imag
_atom_type_scat_source
C C 0.0033 0.0016 'International Tables Vol C Tables 4.2.6.8 and 6.1.1.4'
H H 0.0000 0.0000 'International Tables Vol C Tables 4.2.6.8 and 6.1.1.4'
N N 0.0061 0.0033 'International Tables Vol C Tables 4.2.6.8 and 6.1.1.4'
O O 0.0106 0.0060 'International Tables Vol C Tables 4.2.6.8 and 6.1.1.4'

loop_
_geom_angle_atom_site_label_1
_geom_angle_atom_site_label_2
_geom_angle_atom_site_label_3
_geom_angle_site_symmetry_1
_geom_angle_site_symmetry_3
_geom_angle
_geom_angle_publ_flag
C7 O2 H2 . . 104.1(13) ?
C2 O1 C1 . . 117.26(13) ?
C8 N1 C9 . . 118.17(14) ?
O2 C7 C6 . . 122.05(13) ?
O2 C7 C2 . . 118.20(14) ?
C6 C7 C2 . . 119.75(13) ?
C7 C6 C5 . . 119.45(15) ?
C7 C6 C8 . . 120.53(13) ?
C5 C6 C8 . . 120.02(15) ?
C12 C10 C11 . . 118.18(14) ?
C12 C10 C9 . . 121.52(14) ?
C11 C10 C9 . . 120.30(15) ?
N1 C8 C6 . . 122.40(14) ?
N1 C8 H8 . . 118.8 ?
C6 C8 H8 . . 118.8 ?
O1 C2 C3 . . 125.21(15) ?
O1 C2 C7 . . 115.45(13) ?
C3 C2 C7 . . 119.34(16) ?
C10 C12 C11 . 3_766 120.88(14) ?
C10 C12 H12 . . 119.6 ?
C11 C12 H12 3_766 . 119.6 ?
N1 C9 C10 . . 110.42(13) ?
N1 C9 H9A . . 109.6 ?
C10 C9 H9A . . 109.6 ?
N1 C9 H9B . . 109.6 ?
C10 C9 H9B . . 109.6 ?
H9A C9 H9B . . 108.1 ?
C10 C11 C12 . 3_766 120.95(15) ?
C10 C11 H11 . . 119.5 ?
C12 C11 H11 3_766 . 119.5 ?
C4 C5 C6 . . 120.35(17) ?
C4 C5 H5 . . 119.8 ?
C6 C5 H5 . . 119.8 ?
C2 C3 C4 . . 120.71(17) ?
C2 C3 H3 . . 119.6 ?
C4 C3 H3 . . 119.6 ?
C5 C4 C3 . . 120.38(16) ?
C5 C4 H4 . . 119.8 ?
C3 C4 H4 . . 119.8 ?
O1 C1 H1A . . 109.5 ?
O1 C1 H1B . . 109.5 ?
H1A C1 H1B . . 109.5 ?
O1 C1 H1C . . 109.5 ?
H1A C1 H1C . . 109.5 ?
H1B C1 H1C . . 109.5 ?

loop_
_geom_bond_atom_site_label_1
_geom_bond_atom_site_label_2
_geom_bond_site_symmetry_2
_geom_bond_distance
_geom_bond_publ_flag
O2 C7 . 1.3438(17) ?
O2 H2 . 0.858(13) ?
O1 C2 . 1.3668(19) ?
O1 C1 . 1.418(2) ?
N1 C8 . 1.2717(19) ?
N1 C9 . 1.463(2) ?
C7 C6 . 1.396(2) ?
C7 C2 . 1.403(2) ?
C6 C5 . 1.396(2) ?
C6 C8 . 1.451(2) ?
C10 C12 . 1.374(2) ?
C10 C11 . 1.379(2) ?
C10 C9 . 1.511(2) ?
C8 H8 . 0.9300 ?
C2 C3 . 1.375(2) ?
C12 C11 3_766 1.386(2) ?
C12 H12 . 0.9300 ?
C9 H9A . 0.9700 ?
C9 H9B . 0.9700 ?
C11 H11 . 0.9300 ?
C5 C4 . 1.361(3) ?
C5 H5 . 0.9300 ?
C3 C4 . 1.388(3) ?
C3 H3 . 0.9300 ?
C4 H4 . 0.9300 ?
C1 H1A . 0.9600 ?
C1 H1B . 0.9600 ?
C1 H1C . 0.9600 ?

loop_
_geom_hbond_atom_site_label_D
_geom_hbond_atom_site_label_H
_geom_hbond_atom_site_label_A
_geom_hbond_site_symmetry_A
_geom_hbond_distance_DH
_geom_hbond_distance_HA
_geom_hbond_distance_DA
_geom_hbond_angle_DHA
_geom_hbond_publ_flag
O2 H2 N1 . 0.858(13) 1.789(15) 2.5877(18) 154.0(19) yes
C8 H8 O2 4_666 0.93 2.51 3.410(2) 162.0 yes

loop_
_geom_torsion_atom_site_label_1
_geom_torsion_atom_site_label_2
_geom_torsion_atom_site_label_3
_geom_torsion_atom_site_label_4
_geom_torsion_site_symmetry_1
_geom_torsion_site_symmetry_2
_geom_torsion_site_symmetry_3
_geom_torsion_site_symmetry_4
_geom_torsion
_geom_torsion_publ_flag
O2 C7 C6 C5 . . . . 178.60(14) ?
C2 C7 C6 C5 . . . . -1.3(2) ?
O2 C7 C6 C8 . . . . -1.9(2) ?
C2 C7 C6 C8 . . . . 178.27(13) ?
C9 N1 C8 C6 . . . . 178.54(13) ?
C7 C6 C8 N1 . . . . 3.8(2) ?
C5 C6 C8 N1 . . . . -176.65(14) ?
C1 O1 C2 C3 . . . . 0.4(2) ?
C1 O1 C2 C7 . . . . -179.17(14) ?
O2 C7 C2 O1 . . . . 0.7(2) ?
C6 C7 C2 O1 . . . . -179.47(13) ?
O2 C7 C2 C3 . . . . -178.96(14) ?
C6 C7 C2 C3 . . . . 0.9(2) ?
C11 C10 C12 C11 . . . 3_766 -0.1(3) ?
C9 C10 C12 C11 . . . 3_766 179.25(15) ?
C8 N1 C9 C10 . . . . -102.38(16) ?
C12 C10 C9 N1 . . . . -108.69(17) ?
C11 C10 C9 N1 . . . . 70.69(19) ?
C12 C10 C11 C12 . . . 3_766 0.1(3) ?
C9 C10 C11 C12 . . . 3_766 -179.26(15) ?
C7 C6 C5 C4 . . . . 0.2(2) ?
C8 C6 C5 C4 . . . . -179.33(15) ?
O1 C2 C3 C4 . . . . -179.08(16) ?
C7 C2 C3 C4 . . . . 0.5(2) ?
C6 C5 C4 C3 . . . . 1.2(3) ?
C2 C3 C4 C5 . . . . -1.6(3) ?

_cod_database_fobs_code 2243962
